data_9003081
loop_
_publ_author_name
'Dera, P.'
'Prewitt, C. T.'
'Japel, S.'
'Bish, D. L.'
'Johnston, C. T.'

_publ_section_title
;
 Pressure-controlled polytypism in hydrous layered materials
 Sample: Low pressure dickite at P = 0.1 MPa    
;
_journal_name_full 'American Mineralogist'
_journal_page_first 1428
_journal_page_last 1435
_journal_volume 88
_journal_year 2003
_chemical_formula_sum 'Al2 H4 O9 Si2'
_chemical_name_mineral Dickite
_space_group_IT_number 9
_symmetry_space_group_name_Hall 'C -2yc'
_symmetry_space_group_name_H-M 'C 1 c 1'
_cell_angle_alpha 90
_cell_angle_beta 96.77
_cell_angle_gamma 90
_cell_length_a 5.161
_cell_length_b 8.960
_cell_length_c 14.459
_cell_formula_units_Z 4
_cell_volume 663.959
_database_code_amcsd 0003170
_diffrn_ambient_pressure 100
_exptl_crystal_density_diffrn 2.583
_cod_original_formula_sum 'Si2 Al2 O9 H4'
_cod_database_code 9003081

loop_
_space_group_symop_operation_xyz
x,y,z
1/2+x,1/2+y,z
x,-y,1/2+z
1/2+x,1/2-y,1/2+z

loop_
_atom_site_label
_atom_site_fract_x
_atom_site_fract_y
_atom_site_fract_z
_atom_site_U_iso_or_equiv
Si1 0.00880 0.40100 0.03240 0.01200
Si2 -0.00350 0.07220 0.03150 0.01000
Al1 0.91260 0.25230 0.22330 0.01600
Al2 0.41840 0.41760 0.22260 0.01800
O1 0.95620 0.23800 0.98640 0.01700
O2 0.25480 0.47140 0.98560 0.01800
O3 0.76360 0.50580 0.99910 0.01700
O4 0.07890 0.39080 0.14280 0.02100
O5 0.00250 0.08070 0.14430 0.01200
O-h1 0.58500 0.27470 0.14880 0.02200
O-h2 0.24320 0.27800 0.28660 0.01800
O-h3 0.25250 0.89320 0.28880 0.01500
O-h4 0.32340 0.58370 0.28630 0.02100
H1 0.57000 0.17300 0.15200 0.02600
H2 0.30700 0.26000 0.34600 0.02200
H3 0.25000 0.99000 0.30500 0.01800
H4 0.27000 0.58800 0.34200 0.02600

loop_
_cod_related_entry_id
_cod_related_entry_database
_cod_related_entry_code
1 AMCSD 0003170
